data_7115448
loop_
_publ_author_name
'Kyle D. Reichl'
'Alexander T. Radosevich'

_publ_section_title
;
 A phosphine-mediated stereocontrolled synthesis of Z-enediynes by a
 vicinal dialkynylation of ethynylphosphonium salts
;
_journal_name_full Chem.Commun.
_journal_page_first 9302
_journal_paper_doi 10.1039/C4cc03415E
_journal_volume 50
_journal_year 2014
_chemical_formula_moiety 'C27 H22'
_chemical_formula_sum 'C27 H22'
_chemical_formula_weight 346.45
_chemical_name_systematic
; 
 ? 
;
_space_group_IT_number 33
_symmetry_cell_setting orthorhombic
_symmetry_space_group_name_Hall 'P 2c -2n'
_symmetry_space_group_name_H-M 'P n a 21'
_atom_sites_solution_hydrogens geom
_atom_sites_solution_primary direct
_atom_sites_solution_secondary difmap
_audit_creation_method SHELXL-97
_cell_angle_alpha 90.00
_cell_angle_beta 90.00
_cell_angle_gamma 90.00
_cell_formula_units_Z 4
_cell_length_a 18.887(6)
_cell_length_b 14.683(4)
_cell_length_c 7.344(2)
_cell_measurement_reflns_used 981
_cell_measurement_temperature 298(2)
_cell_measurement_theta_max 27.540
_cell_measurement_theta_min 2.774
_cell_volume 2036.6(10)
_computing_cell_refinement 'Bruker SMART'
_computing_data_collection 'Bruker SMART'
_computing_data_reduction 'Bruker SAINT'
_computing_molecular_graphics 'Bruker SHELXTL'
_computing_publication_material 'Bruker SHELXTL'
_computing_structure_refinement 'SHELXL-97 (Sheldrick, 1997)'
_computing_structure_solution 'SHELXS-97 (Sheldrick, 1990)'
_diffrn_ambient_temperature 298(2)
_diffrn_measured_fraction_theta_full 0.979
_diffrn_measured_fraction_theta_max 0.979
_diffrn_measurement_device_type 'CCD area detector'
_diffrn_measurement_method 'phi and omega scans'
_diffrn_radiation_monochromator graphite
_diffrn_radiation_source 'fine-focus sealed tube'
_diffrn_radiation_type MoK\a
_diffrn_radiation_wavelength 0.71073
_diffrn_reflns_av_R_equivalents 0.1079
_diffrn_reflns_av_sigmaI/netI 0.1220
_diffrn_reflns_limit_h_max 24
_diffrn_reflns_limit_h_min -25
_diffrn_reflns_limit_k_max 19
_diffrn_reflns_limit_k_min -17
_diffrn_reflns_limit_l_max 9
_diffrn_reflns_limit_l_min -9
_diffrn_reflns_number 15340
_diffrn_reflns_theta_full 28.31
_diffrn_reflns_theta_max 28.31
_diffrn_reflns_theta_min 1.76
_exptl_absorpt_coefficient_mu 0.064
_exptl_absorpt_correction_T_max 0.9987
_exptl_absorpt_correction_T_min 0.9930
_exptl_absorpt_correction_type multi-scan
_exptl_absorpt_process_details SADABS
_exptl_crystal_colour yellow
_exptl_crystal_density_diffrn 1.130
_exptl_crystal_density_method 'not measured'
_exptl_crystal_description needle
_exptl_crystal_F_000 736
_exptl_crystal_size_max 0.11
_exptl_crystal_size_mid 0.03
_exptl_crystal_size_min 0.02
_refine_diff_density_max 0.226
_refine_diff_density_min -0.161
_refine_diff_density_rms 0.050
_refine_ls_abs_structure_details 'Flack H D (1983), Acta Cryst. A39, 876-881'
_refine_ls_abs_structure_Flack 5(10)
_refine_ls_extinction_method none
_refine_ls_goodness_of_fit_ref 1.048
_refine_ls_hydrogen_treatment noref
_refine_ls_matrix_type full
_refine_ls_number_parameters 247
_refine_ls_number_reflns 4859
_refine_ls_number_restraints 1
_refine_ls_restrained_S_all 1.048
_refine_ls_R_factor_all 0.2507
_refine_ls_R_factor_gt 0.1146
_refine_ls_shift/su_max 0.000
_refine_ls_shift/su_mean 0.000
_refine_ls_structure_factor_coef Fsqd
_refine_ls_weighting_details 'calc w=1/[\s^2^(Fo^2^)+(0.0911P)^2^+0.0000P] where P=(Fo^2^+2Fc^2^)/3'
_refine_ls_weighting_scheme calc
_refine_ls_wR_factor_gt 0.2053
_refine_ls_wR_factor_ref 0.2584
_reflns_number_gt 1965
_reflns_number_total 4859
_reflns_threshold_expression >2sigma(I)
_cod_data_source_file c4cc03415e2.cif
_cod_data_source_block kor2o
_cod_original_cell_volume 2036.8(11)
_cod_original_sg_symbol_H-M Pna2(1)
_cod_database_code 7115448

loop_
_symmetry_equiv_pos_as_xyz
'x, y, z'
'-x, -y, z+1/2'
'x+1/2, -y+1/2, z'
'-x+1/2, y+1/2, z+1/2'

loop_
_atom_site_label
_atom_site_type_symbol
_atom_site_fract_x
_atom_site_fract_y
_atom_site_fract_z
_atom_site_U_iso_or_equiv
_atom_site_adp_type
_atom_site_occupancy
_atom_site_symmetry_multiplicity
_atom_site_calc_flag
_atom_site_refinement_flags
C1 C 0.8636(5) 0.7656(4) 0.1058(13) 0.121(3) Uani 1 1 d .
H1A H 0.8983 0.7969 0.0338 0.181 Uiso 1 1 calc R
H1B H 0.8627 0.7911 0.2262 0.181 Uiso 1 1 calc R
H1C H 0.8178 0.7724 0.0505 0.181 Uiso 1 1 calc R
C2 C 0.8827(4) 0.6634(4) 0.1168(9) 0.0725(16) Uani 1 1 d .
C3 C 0.9464(3) 0.6398(4) 0.1962(9) 0.0752(18) Uani 1 1 d .
H3 H 0.9761 0.6849 0.2417 0.090 Uiso 1 1 calc R
C4 C 0.9664(3) 0.5481(4) 0.2085(8) 0.0666(16) Uani 1 1 d .
H4 H 1.0100 0.5327 0.2584 0.080 Uiso 1 1 calc R
C5 C 0.9213(3) 0.4804(4) 0.1463(7) 0.0507(13) Uani 1 1 d .
C6 C 0.8578(3) 0.5065(4) 0.0682(7) 0.0625(16) Uani 1 1 d .
H6 H 0.8265 0.4621 0.0272 0.075 Uiso 1 1 calc R
C7 C 0.8402(3) 0.5970(4) 0.0502(8) 0.0724(17) Uani 1 1 d .
H7 H 0.7983 0.6128 -0.0086 0.087 Uiso 1 1 calc R
C8 C 0.9402(3) 0.3828(3) 0.1517(7) 0.0566(14) Uani 1 1 d .
C9 C 0.8872(3) 0.3153(4) 0.1334(8) 0.0544(14) Uani 1 1 d .
C10 C 0.8463(3) 0.2538(4) 0.1244(9) 0.0627(15) Uani 1 1 d .
C11 C 0.8005(3) 0.1749(3) 0.1176(8) 0.0527(13) Uani 1 1 d .
C12 C 0.8284(3) 0.0924(4) 0.1844(7) 0.0578(15) Uani 1 1 d .
H12 H 0.8735 0.0913 0.2349 0.069 Uiso 1 1 calc R
C13 C 0.7893(3) 0.0136(4) 0.1753(8) 0.0624(15) Uani 1 1 d .
H13 H 0.8083 -0.0406 0.2193 0.075 Uiso 1 1 calc R
C14 C 0.7215(3) 0.0141(4) 0.1009(8) 0.0624(15) Uani 1 1 d .
C15 C 0.6793(3) -0.0724(4) 0.0853(9) 0.087(2) Uani 1 1 d .
H15A H 0.6305 -0.0600 0.1120 0.130 Uiso 1 1 calc R
H15B H 0.6972 -0.1165 0.1701 0.130 Uiso 1 1 calc R
H15C H 0.6833 -0.0959 -0.0362 0.130 Uiso 1 1 calc R
C16 C 0.6943(3) 0.0952(5) 0.0388(8) 0.0660(16) Uani 1 1 d .
H16 H 0.6493 0.0967 -0.0125 0.079 Uiso 1 1 calc R
C17 C 0.7338(3) 0.1751(4) 0.0522(8) 0.0610(15) Uani 1 1 d .
H17 H 0.7137 0.2298 0.0152 0.073 Uiso 1 1 calc R
C18 C 1.0083(3) 0.3556(4) 0.1771(8) 0.0693(17) Uani 1 1 d .
H18 H 1.0421 0.3997 0.2036 0.083 Uiso 1 1 calc R
C19 C 1.0307(3) 0.2629(4) 0.1653(9) 0.0701(17) Uani 1 1 d .
C20 C 1.0496(3) 0.1862(4) 0.1480(10) 0.0684(17) Uani 1 1 d .
C21 C 1.0688(3) 0.0921(4) 0.1368(8) 0.0641(15) Uani 1 1 d .
C22 C 1.1335(3) 0.0608(4) 0.2054(8) 0.0671(17) Uani 1 1 d .
H22 H 1.1657 0.1020 0.2543 0.081 Uiso 1 1 calc R
C23 C 1.1499(3) -0.0305(4) 0.2010(8) 0.0651(16) Uani 1 1 d .
H23 H 1.1930 -0.0500 0.2480 0.078 Uiso 1 1 calc R
C24 C 1.1042(3) -0.0933(4) 0.1292(8) 0.0654(15) Uani 1 1 d .
C25 C 1.0393(3) -0.0634(4) 0.0600(8) 0.0724(18) Uani 1 1 d .
H25 H 1.0072 -0.1052 0.0126 0.087 Uiso 1 1 calc R
C26 C 1.0231(3) 0.0280(5) 0.0622(8) 0.0698(17) Uani 1 1 d .
H26 H 0.9805 0.0474 0.0123 0.084 Uiso 1 1 calc R
C27 C 1.1224(4) -0.1940(3) 0.1288(11) 0.098(2) Uani 1 1 d .
H27A H 1.1707 -0.2020 0.0913 0.147 Uiso 1 1 calc R
H27B H 1.0917 -0.2255 0.0457 0.147 Uiso 1 1 calc R
H27C H 1.1162 -0.2183 0.2491 0.147 Uiso 1 1 calc R

loop_
_atom_site_aniso_label
_atom_site_aniso_U_11
_atom_site_aniso_U_22
_atom_site_aniso_U_33
_atom_site_aniso_U_23
_atom_site_aniso_U_13
_atom_site_aniso_U_12
C1 0.190(8) 0.052(4) 0.120(6) 0.019(5) 0.042(6) 0.028(5)
C2 0.096(5) 0.057(4) 0.065(4) 0.014(4) 0.012(4) 0.013(4)
C3 0.087(5) 0.058(5) 0.081(5) -0.004(3) 0.013(4) -0.013(4)
C4 0.067(4) 0.058(4) 0.075(4) 0.001(3) -0.003(3) -0.004(3)
C5 0.052(3) 0.056(4) 0.043(3) 0.004(3) 0.002(3) 0.007(3)
C6 0.058(4) 0.063(4) 0.067(4) -0.005(3) -0.002(3) -0.001(3)
C7 0.086(5) 0.064(4) 0.067(4) 0.003(4) -0.012(3) 0.015(4)
C8 0.061(4) 0.051(4) 0.058(3) 0.000(3) 0.001(3) -0.008(3)
C9 0.066(4) 0.049(3) 0.048(3) -0.009(3) -0.005(3) 0.011(3)
C10 0.075(4) 0.056(4) 0.057(3) -0.008(3) -0.006(3) 0.009(3)
C11 0.060(4) 0.047(3) 0.051(3) -0.008(3) 0.005(3) -0.002(3)
C12 0.060(3) 0.062(4) 0.051(3) -0.007(3) -0.013(3) 0.008(3)
C13 0.065(4) 0.060(4) 0.062(4) -0.006(3) -0.012(3) -0.001(3)
C14 0.079(4) 0.058(4) 0.050(3) -0.002(3) 0.004(3) -0.002(3)
C15 0.094(5) 0.076(5) 0.092(5) -0.011(4) 0.003(4) -0.032(4)
C16 0.050(4) 0.089(5) 0.059(3) 0.006(4) -0.001(3) -0.005(4)
C17 0.046(3) 0.063(4) 0.073(4) 0.007(3) -0.008(3) 0.004(3)
C18 0.069(4) 0.063(4) 0.076(4) 0.002(3) 0.005(4) 0.005(3)
C19 0.067(4) 0.063(4) 0.080(4) 0.009(4) 0.003(3) 0.008(3)
C20 0.069(4) 0.063(4) 0.073(4) 0.013(4) 0.010(4) 0.019(3)
C21 0.055(4) 0.084(5) 0.054(3) 0.007(4) -0.002(3) 0.017(3)
C22 0.066(4) 0.075(5) 0.060(4) -0.005(3) -0.002(3) 0.012(3)
C23 0.062(4) 0.062(4) 0.072(4) -0.005(3) -0.019(3) 0.015(3)
C24 0.083(4) 0.061(4) 0.052(3) -0.007(4) 0.005(3) 0.022(4)
C25 0.075(5) 0.064(5) 0.078(4) -0.013(3) -0.002(4) 0.009(4)
C26 0.050(4) 0.094(5) 0.065(4) -0.012(4) -0.003(3) 0.017(3)
C27 0.153(6) 0.053(4) 0.089(5) 0.000(4) 0.001(5) -0.002(4)

loop_
_atom_type_symbol
_atom_type_description
_atom_type_scat_dispersion_real
_atom_type_scat_dispersion_imag
_atom_type_scat_source
C C 0.0033 0.0016 'International Tables Vol C Tables 4.2.6.8 and 6.1.1.4'
H H 0.0000 0.0000 'International Tables Vol C Tables 4.2.6.8 and 6.1.1.4'

loop_
_geom_angle_atom_site_label_1
_geom_angle_atom_site_label_2
_geom_angle_atom_site_label_3
_geom_angle
C2 C1 H1A 109.5
C2 C1 H1B 109.5
H1A C1 H1B 109.5
C2 C1 H1C 109.5
H1A C1 H1C 109.5
H1B C1 H1C 109.5
C7 C2 C3 119.2(5)
C7 C2 C1 122.8(7)
C3 C2 C1 118.0(7)
C2 C3 C4 120.3(6)
C2 C3 H3 119.9
C4 C3 H3 119.9
C5 C4 C3 120.1(5)
C5 C4 H4 119.9
C3 C4 H4 119.9
C6 C5 C4 118.0(5)
C6 C5 C8 119.3(5)
C4 C5 C8 122.6(5)
C7 C6 C5 121.2(5)
C7 C6 H6 119.4
C5 C6 H6 119.4
C2 C7 C6 121.1(6)
C2 C7 H7 119.4
C6 C7 H7 119.4
C18 C8 C9 118.5(5)
C18 C8 C5 121.1(5)
C9 C8 C5 120.3(5)
C10 C9 C8 174.7(6)
C9 C10 C11 176.0(6)
C17 C11 C12 118.4(5)
C17 C11 C10 124.7(5)
C12 C11 C10 116.9(5)
C13 C12 C11 120.4(5)
C13 C12 H12 119.8
C11 C12 H12 119.8
C12 C13 C14 120.5(5)
C12 C13 H13 119.7
C14 C13 H13 119.7
C16 C14 C13 118.6(5)
C16 C14 C15 120.5(6)
C13 C14 C15 120.9(5)
C14 C15 H15A 109.5
C14 C15 H15B 109.5
H15A C15 H15B 109.5
C14 C15 H15C 109.5
H15A C15 H15C 109.5
H15B C15 H15C 109.5
C14 C16 C17 120.3(5)
C14 C16 H16 119.8
C17 C16 H16 119.8
C11 C17 C16 121.6(5)
C11 C17 H17 119.2
C16 C17 H17 119.2
C8 C18 C19 123.4(6)
C8 C18 H18 118.3
C19 C18 H18 118.3
C20 C19 C18 177.3(7)
C19 C20 C21 175.9(6)
C26 C21 C22 117.5(5)
C26 C21 C20 121.3(5)
C22 C21 C20 121.2(6)
C23 C22 C21 120.5(6)
C23 C22 H22 119.7
C21 C22 H22 119.7
C24 C23 C22 121.6(5)
C24 C23 H23 119.2
C22 C23 H23 119.2
C23 C24 C25 118.8(5)
C23 C24 C27 121.0(6)
C25 C24 C27 120.2(6)
C26 C25 C24 119.8(6)
C26 C25 H25 120.1
C24 C25 H25 120.1
C25 C26 C21 121.8(6)
C25 C26 H26 119.1
C21 C26 H26 119.1
C24 C27 H27A 109.5
C24 C27 H27B 109.5
H27A C27 H27B 109.5
C24 C27 H27C 109.5
H27A C27 H27C 109.5
H27B C27 H27C 109.5

loop_
_geom_bond_atom_site_label_1
_geom_bond_atom_site_label_2
_geom_bond_distance
C1 C2 1.546(8)
C1 H1A 0.9600
C1 H1B 0.9600
C1 H1C 0.9600
C2 C7 1.355(8)
C2 C3 1.380(8)
C3 C4 1.401(7)
C3 H3 0.9300
C4 C5 1.387(7)
C4 H4 0.9300
C5 C6 1.383(7)
C5 C8 1.477(7)
C6 C7 1.376(7)
C6 H6 0.9300
C7 H7 0.9300
C8 C18 1.360(7)
C8 C9 1.415(7)
C9 C10 1.191(7)
C10 C11 1.446(8)
C11 C17 1.347(7)
C11 C12 1.409(7)
C12 C13 1.374(7)
C12 H12 0.9300
C13 C14 1.392(7)
C13 H13 0.9300
C14 C16 1.375(7)
C14 C15 1.504(7)
C15 H15A 0.9600
C15 H15B 0.9600
C15 H15C 0.9600
C16 C17 1.394(8)
C16 H16 0.9300
C17 H17 0.9300
C18 C19 1.428(8)
C18 H18 0.9300
C19 C20 1.188(7)
C20 C21 1.431(8)
C21 C26 1.389(8)
C21 C22 1.400(7)
C22 C23 1.376(7)
C22 H22 0.9300
C23 C24 1.368(7)
C23 H23 0.9300
C24 C25 1.397(8)
C24 C27 1.518(7)
C25 C26 1.378(7)
C25 H25 0.9300
C26 H26 0.9300
C27 H27A 0.9600
C27 H27B 0.9600
C27 H27C 0.9600

loop_
_geom_torsion_atom_site_label_1
_geom_torsion_atom_site_label_2
_geom_torsion_atom_site_label_3
_geom_torsion_atom_site_label_4
_geom_torsion
C7 C2 C3 C4 -0.3(10)
C1 C2 C3 C4 -179.6(6)
C2 C3 C4 C5 -2.2(9)
C3 C4 C5 C6 1.9(8)
C3 C4 C5 C8 178.5(5)
C4 C5 C6 C7 0.9(8)
C8 C5 C6 C7 -175.9(5)
C3 C2 C7 C6 3.1(10)
C1 C2 C7 C6 -177.7(6)
C5 C6 C7 C2 -3.4(9)
C6 C5 C8 C18 160.9(6)
C4 C5 C8 C18 -15.7(8)
C6 C5 C8 C9 -20.2(7)
C4 C5 C8 C9 163.2(5)
C18 C8 C9 C10 19(7)
C5 C8 C9 C10 -160(7)
C8 C9 C10 C11 -8(16)
C9 C10 C11 C17 -174(10)
C9 C10 C11 C12 6(10)
C17 C11 C12 C13 2.8(7)
C10 C11 C12 C13 -177.1(5)
C11 C12 C13 C14 -0.3(8)
C12 C13 C14 C16 -0.7(8)
C12 C13 C14 C15 178.1(5)
C13 C14 C16 C17 -0.6(8)
C15 C14 C16 C17 -179.5(5)
C12 C11 C17 C16 -4.2(8)
C10 C11 C17 C16 175.7(6)
C14 C16 C17 C11 3.2(9)
C9 C8 C18 C19 7.6(9)
C5 C8 C18 C19 -173.5(5)
C8 C18 C19 C20 88(14)
C18 C19 C20 C21 -143(12)
C19 C20 C21 C26 69(10)
C19 C20 C21 C22 -109(10)
C26 C21 C22 C23 -1.1(9)
C20 C21 C22 C23 177.1(6)
C21 C22 C23 C24 0.4(9)
C22 C23 C24 C25 -0.4(9)
C22 C23 C24 C27 -178.8(6)
C23 C24 C25 C26 1.2(9)
C27 C24 C25 C26 179.5(6)
C24 C25 C26 C21 -2.0(9)
C22 C21 C26 C25 2.0(9)
C20 C21 C26 C25 -176.2(6)
